data_7209850
loop_
_publ_author_name
'Hong, Xu-Jia'
'Wang, Ming-Fang'
'Jin, Hong-Guang'
'Zhan, Qing-Guang'
'Liu, Yi-Ting'
'Jia, Hong-Yang'
'Liu, Xiang'
'Cai, Yue-Peng'

_publ_section_title
;
 Single-crystal to single-crystal transformation from a 1-D chain-like
 structure to a 2-D coordination polymer on heating
;
_journal_issue 28
_journal_name_full CrystEngComm
_journal_page_first 5606
_journal_paper_doi 10.1039/c3ce00060e
_journal_volume 15
_journal_year 2013
_chemical_formula_sum 'C9 H16 Cl Er N2 O14'
_chemical_formula_weight 578.95
_chemical_name_systematic
;
?
;
_space_group_IT_number 2
_symmetry_cell_setting triclinic
_symmetry_space_group_name_Hall '-P 1'
_symmetry_space_group_name_H-M 'P -1'
_atom_sites_solution_hydrogens geom
_atom_sites_solution_primary direct
_atom_sites_solution_secondary difmap
_audit_creation_method SHELXL-97
_cell_angle_alpha 100.546(2)
_cell_angle_beta 98.090(2)
_cell_angle_gamma 95.025(2)
_cell_formula_units_Z 2
_cell_length_a 7.1312(12)
_cell_length_b 9.5963(16)
_cell_length_c 12.431(2)
_cell_measurement_reflns_used 3547
_cell_measurement_temperature 298(2)
_cell_measurement_theta_max 28.43
_cell_measurement_theta_min 2.47
_cell_volume 822.4(2)
_computing_cell_refinement 'Bruker SAINT'
_computing_data_collection 'Bruker APEX2'
_computing_data_reduction 'Bruker SAINT'
_computing_molecular_graphics 'Bruker SHELXTL'
_computing_publication_material 'Bruker SHELXTL'
_computing_structure_refinement 'SHELXL-97 (Sheldrick, 2008)'
_computing_structure_solution 'SHELXS-97 (Sheldrick, 2008)'
_diffrn_ambient_temperature 298(2)
_diffrn_measured_fraction_theta_full 0.978
_diffrn_measured_fraction_theta_max 0.978
_diffrn_measurement_device_type 'Bruker APEX-II CCD'
_diffrn_measurement_method '\f and \w scans'
_diffrn_radiation_monochromator graphite
_diffrn_radiation_source 'fine-focus sealed tube'
_diffrn_radiation_type MoK\a
_diffrn_radiation_wavelength 0.71073
_diffrn_reflns_av_R_equivalents 0.0178
_diffrn_reflns_av_sigmaI/netI 0.0325
_diffrn_reflns_limit_h_max 8
_diffrn_reflns_limit_h_min -8
_diffrn_reflns_limit_k_max 11
_diffrn_reflns_limit_k_min -11
_diffrn_reflns_limit_l_max 11
_diffrn_reflns_limit_l_min -14
_diffrn_reflns_number 4236
_diffrn_reflns_theta_full 25.20
_diffrn_reflns_theta_max 25.20
_diffrn_reflns_theta_min 1.69
_exptl_absorpt_coefficient_mu 5.347
_exptl_absorpt_correction_T_max 0.5663
_exptl_absorpt_correction_T_min 0.3727
_exptl_absorpt_correction_type multi-scan
_exptl_absorpt_process_details 'SADABS (Sheldrick, 1996)'
_exptl_crystal_colour 'light red'
_exptl_crystal_density_diffrn 2.338
_exptl_crystal_density_method 'not measured'
_exptl_crystal_description block
_exptl_crystal_F_000 562
_exptl_crystal_size_max 0.23
_exptl_crystal_size_mid 0.21
_exptl_crystal_size_min 0.12
_refine_diff_density_max 0.823
_refine_diff_density_min -0.668
_refine_diff_density_rms 0.159
_refine_ls_extinction_coef 0.0025(5)
_refine_ls_extinction_expression Fc^*^=kFc[1+0.001xFc^2^\l^3^/sin(2\q)]^-1/4^
_refine_ls_extinction_method SHELXL
_refine_ls_goodness_of_fit_ref 1.043
_refine_ls_hydrogen_treatment mixed
_refine_ls_matrix_type full
_refine_ls_number_parameters 281
_refine_ls_number_reflns 2896
_refine_ls_number_restraints 18
_refine_ls_restrained_S_all 1.040
_refine_ls_R_factor_all 0.0298
_refine_ls_R_factor_gt 0.0283
_refine_ls_shift/su_max 0.001
_refine_ls_shift/su_mean 0.000
_refine_ls_structure_factor_coef Fsqd
_refine_ls_weighting_details 'calc w=1/[\s^2^(Fo^2^)+(0.0296P)^2^+7.4829P] where P=(Fo^2^+2Fc^2^)/3'
_refine_ls_weighting_scheme calc
_refine_ls_wR_factor_gt 0.0756
_refine_ls_wR_factor_ref 0.0764
_reflns_number_gt 2758
_reflns_number_total 2896
_reflns_threshold_expression >2sigma(I)
_cod_data_source_file c3ce00060e.txt
_cod_data_source_block 20101226mf7_0m
_cod_depositor_comments
;
The following automatic conversions were performed:

'_symmetry_cell_setting' value 'Triclinic' changed to 'triclinic'
according to /home/saulius/struct/CIF-dictionaries/cif_core.dic
dictionary named 'cif_core.dic' version 2.4.2 from 2011-04-26.

Automatic conversion script
Id: cif_fix_values 1891 2012-01-12 08:04:46Z andrius 
;
_cod_original_sg_symbol_H-M P-1
_cod_database_code 7209850

loop_
_symmetry_equiv_pos_as_xyz
'x, y, z'
'-x, -y, -z'

loop_
_atom_site_label
_atom_site_type_symbol
_atom_site_fract_x
_atom_site_fract_y
_atom_site_fract_z
_atom_site_U_iso_or_equiv
_atom_site_adp_type
_atom_site_occupancy
_atom_site_symmetry_multiplicity
_atom_site_calc_flag
_atom_site_refinement_flags
Er1 Er 0.68023(4) 0.19078(3) 0.00037(2) 0.01446(12) Uani 1 1 d .
Cl1 Cl 0.74453(18) 0.01954(14) 0.19715(10) 0.0119(3) Uani 1 1 d .
O1 O 0.4655(5) 0.2585(4) 0.1254(3) 0.0123(8) Uani 1 1 d .
O2 O 0.2501(6) 0.4123(4) 0.1391(3) 0.0197(9) Uani 1 1 d .
O3 O 0.5269(6) 0.6501(4) 0.0930(3) 0.0138(8) Uani 1 1 d .
O4 O 0.3388(5) 0.7690(4) 0.1924(3) 0.0148(8) Uani 1 1 d .
O5 O 0.8606(6) 0.1468(4) 0.1770(3) 0.0161(8) Uani 1 1 d .
O6 O 0.5976(5) -0.0244(4) 0.0940(3) 0.0107(8) Uani 1 1 d .
O7 O 0.6519(6) 0.0544(4) 0.2942(3) 0.0194(9) Uani 1 1 d .
O8 O 0.8665(6) -0.0949(4) 0.2077(3) 0.0180(9) Uani 1 1 d .
O9 O 0.7901(6) 0.4420(4) 0.0782(4) 0.0188(9) Uani 1 1 d D
H9A H 0.878(6) 0.472(6) 0.133(4) 0.028 Uiso 1 1 d D
H9B H 0.702(7) 0.496(6) 0.075(5) 0.028 Uiso 1 1 d D
O10 O 1.0079(6) 0.2401(5) -0.0217(4) 0.0198(9) Uani 1 1 d D
H10A H 1.086(7) 0.304(6) 0.022(4) 0.030 Uiso 1 1 d D
H10B H 1.048(8) 0.202(7) -0.080(3) 0.030 Uiso 1 1 d D
O11 O 0.7921(6) -0.0239(4) -0.0994(4) 0.0178(9) Uani 1 1 d D
H11A H 0.706(6) -0.093(4) -0.105(6) 0.027 Uiso 1 1 d D
H11B H 0.900(4) -0.050(6) -0.108(6) 0.027 Uiso 1 1 d D
O12 O 0.0122(6) 0.6320(5) 0.2586(4) 0.0271(10) Uani 1 1 d D
H12A H 0.113(5) 0.678(6) 0.248(7) 0.041 Uiso 1 1 d D
H12B H -0.082(6) 0.680(6) 0.259(7) 0.041 Uiso 1 1 d D
O13 O 0.7707(8) 0.9836(5) 0.6544(4) 0.0343(12) Uani 1 1 d D
H13A H 0.669(6) 0.992(9) 0.682(6) 0.051 Uiso 1 1 d D
H13B H 0.872(6) 1.028(9) 0.694(5) 0.051 Uiso 1 1 d D
O14 O 0.8077(11) 0.1822(6) 0.5106(5) 0.0526(17) Uani 1 1 d D
H14A H 0.755(15) 0.133(8) 0.448(3) 0.079 Uiso 1 1 d D
H14B H 0.802(15) 0.138(9) 0.564(5) 0.079 Uiso 1 1 d D
N1 N 0.8013(7) 0.4741(5) 0.5459(4) 0.0154(10) Uani 1 1 d .
H1 H 0.8222 0.3917 0.5596 0.019 Uiso 1 1 calc R
N2 N 0.7989(7) 0.7048(5) 0.5681(4) 0.0166(10) Uani 1 1 d .
C1 C 0.4073(8) 0.3745(5) 0.1682(4) 0.0098(11) Uani 1 1 d .
C2 C 0.5329(7) 0.4693(5) 0.2668(4) 0.0072(10) Uani 1 1 d .
C3 C 0.5387(7) 0.6204(6) 0.2798(4) 0.0095(10) Uani 1 1 d .
C4 C 0.4623(7) 0.6826(6) 0.1817(4) 0.0109(11) Uani 1 1 d .
C5 C 0.6232(8) 0.7111(6) 0.3773(4) 0.0128(11) Uani 1 1 d .
H4 H 0.6249 0.8096 0.3865 0.015 Uiso 1 1 calc R
C6 C 0.7056(8) 0.6470(6) 0.4612(4) 0.0117(11) Uani 1 1 d .
C7 C 0.8526(8) 0.5974(7) 0.6153(5) 0.0192(13) Uani 1 1 d .
H7 H 0.9172 0.6081 0.6873 0.023 Uiso 1 1 calc R
C8 C 0.7075(8) 0.5000(6) 0.4467(4) 0.0117(11) Uani 1 1 d .
C9 C 0.6205(8) 0.4074(6) 0.3490(5) 0.0117(11) Uani 1 1 d .
H9 H 0.6216 0.3092 0.3398 0.014 Uiso 1 1 calc R

loop_
_atom_site_aniso_label
_atom_site_aniso_U_11
_atom_site_aniso_U_22
_atom_site_aniso_U_33
_atom_site_aniso_U_23
_atom_site_aniso_U_13
_atom_site_aniso_U_12
Er1 0.01538(17) 0.01285(17) 0.01441(17) 0.00162(10) 0.00085(10) 0.00237(10)
Cl1 0.0144(6) 0.0112(6) 0.0090(6) 0.0014(5) -0.0008(5) 0.0015(5)
O1 0.0162(19) 0.0068(18) 0.0132(19) -0.0027(15) 0.0053(15) 0.0020(15)
O2 0.014(2) 0.017(2) 0.022(2) -0.0045(17) -0.0054(17) 0.0048(17)
O3 0.021(2) 0.012(2) 0.0091(19) 0.0021(15) 0.0024(16) 0.0052(16)
O4 0.016(2) 0.014(2) 0.017(2) 0.0044(16) 0.0035(16) 0.0091(16)
O5 0.018(2) 0.010(2) 0.017(2) 0.0044(16) -0.0041(16) -0.0057(16)
O6 0.0107(18) 0.0091(19) 0.0095(19) -0.0011(14) -0.0029(15) -0.0004(14)
O7 0.029(2) 0.020(2) 0.011(2) 0.0000(16) 0.0078(17) 0.0072(18)
O8 0.021(2) 0.014(2) 0.020(2) 0.0056(17) -0.0033(17) 0.0096(17)
O9 0.020(2) 0.010(2) 0.023(2) -0.0015(17) -0.0011(17) 0.0014(17)
O10 0.011(2) 0.021(2) 0.020(2) -0.0093(18) 0.0030(17) -0.0059(16)
O11 0.013(2) 0.008(2) 0.032(2) 0.0013(17) 0.0083(18) 0.0013(16)
O12 0.020(2) 0.030(3) 0.034(3) 0.012(2) 0.007(2) 0.0035(19)
O13 0.054(3) 0.026(3) 0.019(2) -0.002(2) -0.001(2) 0.014(2)
O14 0.106(5) 0.021(3) 0.023(3) 0.002(2) -0.008(3) -0.003(3)
N1 0.018(2) 0.018(3) 0.011(2) 0.008(2) -0.0002(19) 0.003(2)
N2 0.020(2) 0.020(3) 0.007(2) -0.0009(19) -0.0002(19) 0.000(2)
C1 0.017(3) 0.006(3) 0.006(3) 0.001(2) 0.004(2) -0.005(2)
C2 0.008(2) 0.006(3) 0.006(2) -0.0020(19) -0.0002(19) 0.0014(19)
C3 0.011(2) 0.010(3) 0.007(3) 0.001(2) 0.002(2) 0.003(2)
C4 0.011(3) 0.006(3) 0.012(3) 0.001(2) -0.005(2) -0.005(2)
C5 0.018(3) 0.008(3) 0.011(3) 0.001(2) 0.002(2) 0.001(2)
C6 0.012(3) 0.015(3) 0.007(3) -0.002(2) 0.002(2) -0.001(2)
C7 0.017(3) 0.031(4) 0.009(3) 0.006(2) 0.000(2) 0.004(3)
C8 0.014(3) 0.012(3) 0.010(3) 0.002(2) 0.003(2) 0.004(2)
C9 0.016(3) 0.005(3) 0.014(3) 0.001(2) 0.002(2) 0.003(2)

loop_
_atom_type_symbol
_atom_type_description
_atom_type_scat_dispersion_real
_atom_type_scat_dispersion_imag
_atom_type_scat_source
C C 0.0033 0.0016 'International Tables Vol C Tables 4.2.6.8 and 6.1.1.4'
H H 0.0000 0.0000 'International Tables Vol C Tables 4.2.6.8 and 6.1.1.4'
Cl Cl 0.1484 0.1585 'International Tables Vol C Tables 4.2.6.8 and 6.1.1.4'
Er Er -0.2586 4.9576 'International Tables Vol C Tables 4.2.6.8 and 6.1.1.4'
N N 0.0061 0.0033 'International Tables Vol C Tables 4.2.6.8 and 6.1.1.4'
O O 0.0106 0.0060 'International Tables Vol C Tables 4.2.6.8 and 6.1.1.4'

loop_
_geom_angle_atom_site_label_1
_geom_angle_atom_site_label_2
_geom_angle_atom_site_label_3
_geom_angle
_geom_angle_site_symmetry_1
_geom_angle_site_symmetry_3
O1 Er1 O10 140.83(13) . .
O1 Er1 O6 81.63(12) . 2_655
O10 Er1 O6 137.39(13) . 2_655
O1 Er1 O9 76.21(13) . .
O10 Er1 O9 70.83(14) . .
O6 Er1 O9 143.78(13) 2_655 .
O1 Er1 O11 140.55(13) . .
O10 Er1 O11 69.63(14) . .
O6 Er1 O11 71.56(13) 2_655 .
O9 Er1 O11 140.39(14) . .
O1 Er1 O4 126.56(13) . 2_665
O10 Er1 O4 75.88(14) . 2_665
O6 Er1 O4 78.53(13) 2_655 2_665
O9 Er1 O4 92.07(14) . 2_665
O11 Er1 O4 76.30(13) . 2_665
O1 Er1 O5 79.48(13) . .
O10 Er1 O5 77.04(14) . .
O6 Er1 O5 119.00(12) 2_655 .
O9 Er1 O5 84.77(13) . .
O11 Er1 O5 88.65(14) . .
O4 Er1 O5 152.23(13) 2_665 .
O1 Er1 O3 75.43(13) . 2_665
O10 Er1 O3 110.75(14) . 2_665
O6 Er1 O3 77.58(12) 2_655 2_665
O9 Er1 O3 69.37(13) . 2_665
O11 Er1 O3 123.92(13) . 2_665
O4 Er1 O3 52.05(12) 2_665 2_665
O5 Er1 O3 147.41(13) . 2_665
O1 Er1 O6 71.65(12) . .
O10 Er1 O6 116.80(14) . .
O6 Er1 O6 64.15(14) 2_655 .
O9 Er1 O6 131.69(13) . .
O11 Er1 O6 70.79(13) . .
O4 Er1 O6 136.12(12) 2_665 .
O5 Er1 O6 54.86(11) . .
O3 Er1 O6 132.12(12) 2_665 .
O1 Er1 C4 100.94(15) . 2_665
O10 Er1 C4 93.53(15) . 2_665
O6 Er1 C4 76.78(13) 2_655 2_665
O9 Er1 C4 79.73(14) . 2_665
O11 Er1 C4 100.45(15) . 2_665
O4 Er1 C4 26.15(14) 2_665 2_665
O5 Er1 C4 163.86(13) . 2_665
O3 Er1 C4 25.90(14) 2_665 2_665
O6 Er1 C4 140.82(13) . 2_665
O7 Cl1 O8 111.2(2) . .
O7 Cl1 O5 111.9(2) . .
O8 Cl1 O5 109.4(2) . .
O7 Cl1 O6 110.2(2) . .
O8 Cl1 O6 110.0(2) . .
O5 Cl1 O6 103.8(2) . .
C1 O1 Er1 136.1(3) . .
C4 O3 Er1 92.0(3) . 2_665
C4 O4 Er1 94.0(3) . 2_665
Cl1 O5 Er1 102.79(19) . .
Cl1 O6 Er1 145.8(2) . 2_655
Cl1 O6 Er1 97.97(17) . .
Er1 O6 Er1 115.85(14) 2_655 .
Er1 O9 H9A 125(4) . .
Er1 O9 H9B 114(4) . .
H9A O9 H9B 113(3) . .
Er1 O10 H10A 123(4) . .
Er1 O10 H10B 121(4) . .
H10A O10 H10B 115(3) . .
Er1 O11 H11A 107(4) . .
Er1 O11 H11B 135(4) . .
H11A O11 H11B 114(3) . .
H12B O12 H12A 113(3) . .
H12B O12 H12B 0(10) . .
H12A O12 H12B 113(3) . .
H13B O13 H13A 116(3) . .
H13B O13 H13B 0(9) . .
H13A O13 H13B 116(3) . .
H14B O14 H14A 113(3) . .
H14B O14 H14B 0(10) . .
H14A O14 H14B 113(3) . .
C7 N1 C8 108.4(5) . .
C7 N1 H1 125.8 . .
C8 N1 H1 125.8 . .
C7 N2 C6 107.9(5) . .
O2 C1 O1 124.9(5) . .
O2 C1 C2 116.8(5) . .
O1 C1 C2 118.1(5) . .
C9 C2 C3 121.4(5) . .
C9 C2 C1 118.6(5) . .
C3 C2 C1 119.5(5) . .
C5 C3 C2 121.7(5) . .
C5 C3 C4 119.3(5) . .
C2 C3 C4 118.8(5) . .
O3 C4 O4 122.0(5) . .
O3 C4 C3 118.9(5) . .
O4 C4 C3 119.0(5) . .
O3 C4 Er1 62.1(3) . 2_665
O4 C4 Er1 59.8(3) . 2_665
C3 C4 Er1 178.2(4) . 2_665
C3 C5 C6 116.3(5) . .
C3 C5 H4 121.9 . .
C6 C5 H4 121.9 . .
C8 C6 N2 106.7(5) . .
C8 C6 C5 121.9(5) . .
N2 C6 C5 131.4(5) . .
N1 C7 N2 110.6(5) . .
N1 C7 H7 124.7 . .
N2 C7 H7 124.7 . .
C6 C8 N1 106.4(5) . .
C6 C8 C9 122.1(5) . .
N1 C8 C9 131.5(5) . .
C2 C9 C8 116.4(5) . .
C2 C9 H9 121.8 . .
C8 C9 H9 121.8 . .

loop_
_geom_bond_atom_site_label_1
_geom_bond_atom_site_label_2
_geom_bond_distance
_geom_bond_site_symmetry_2
Er1 O1 2.379(4) .
Er1 O10 2.406(4) .
Er1 O6 2.441(4) 2_655
Er1 O9 2.442(4) .
Er1 O11 2.459(4) .
Er1 O4 2.483(4) 2_665
Er1 O5 2.508(4) .
Er1 O3 2.534(4) 2_665
Er1 O6 2.613(4) .
Er1 C4 2.865(5) 2_665
Cl1 O7 1.456(4) .
Cl1 O8 1.473(4) .
Cl1 O5 1.494(4) .
Cl1 O6 1.505(4) .
O1 C1 1.273(7) .
O2 C1 1.235(7) .
O3 C4 1.252(7) .
O3 Er1 2.534(4) 2_665
O4 C4 1.266(7) .
O4 Er1 2.483(4) 2_665
O6 Er1 2.441(4) 2_655
O9 H9A 0.848(10) .
O9 H9B 0.848(10) .
O10 H10A 0.845(10) .
O10 H10B 0.845(10) .
O11 H11A 0.847(10) .
O11 H11B 0.846(10) .
O12 H12B 0.848(10) .
O12 H12A 0.851(10) .
O12 H12B 0.848(10) .
O13 H13B 0.844(11) .
O13 H13A 0.845(10) .
O13 H13B 0.844(11) .
O14 H14B 0.849(10) .
O14 H14A 0.850(10) .
O14 H14B 0.849(10) .
N1 C7 1.320(8) .
N1 C8 1.392(7) .
N1 H1 0.8600 .
N2 C7 1.334(8) .
N2 C6 1.390(7) .
C1 C2 1.508(7) .
C2 C9 1.376(7) .
C2 C3 1.425(7) .
C3 C5 1.381(8) .
C3 C4 1.509(7) .
C4 Er1 2.865(5) 2_665
C5 C6 1.393(8) .
C5 H4 0.9300 .
C6 C8 1.390(8) .
C7 H7 0.9300 .
C8 C9 1.395(8) .
C9 H9 0.9300 .

loop_
_geom_hbond_atom_site_label_D
_geom_hbond_atom_site_label_H
_geom_hbond_atom_site_label_A
_geom_hbond_distance_DH
_geom_hbond_distance_HA
_geom_hbond_distance_DA
_geom_hbond_angle_DHA
_geom_hbond_site_symmetry_A
O9 H9A O12 0.848(10) 2.04(3) 2.804(6) 150(5) 1_655
O9 H9B O3 0.848(10) 2.021(17) 2.857(6) 168(6) .
O10 H10A O2 0.845(10) 1.82(2) 2.651(6) 167(7) 1_655
O10 H10B O8 0.845(10) 1.937(14) 2.778(6) 173(7) 2_755
O10 H10B Cl1 0.845(10) 2.98(4) 3.735(4) 150(6) 2_755
O11 H11A O1 0.847(10) 1.876(14) 2.718(5) 173(6) 2_655
O11 H11B O5 0.846(10) 2.21(2) 3.037(6) 164(7) 2_755
O11 H11B O8 0.846(10) 2.65(5) 3.168(6) 121(5) 2_755
O11 H11B Cl1 0.846(10) 2.91(3) 3.677(4) 151(5) 2_755
O12 H12A O4 0.851(10) 2.029(19) 2.869(6) 169(8) .
O12 H12B O8 0.848(10) 2.40(5) 3.041(6) 132(5) 1_465
O13 H13A O7 0.845(10) 2.37(3) 3.171(7) 159(7) 2_666
O13 H13B O8 0.844(11) 2.06(2) 2.893(7) 168(9) 2_766
O13 H13B Cl1 0.844(11) 2.99(6) 3.688(6) 142(7) 2_766
O14 H14A O7 0.850(10) 1.93(2) 2.773(7) 168(8) .
O14 H14B O13 0.849(10) 2.04(3) 2.862(8) 164(9) 1_545
N1 H1 O14 0.86 1.98 2.761(7) 150.3 .
N1 H1 O12 0.86 2.46 2.990(7) 120.9 2_666

loop_
_geom_torsion_atom_site_label_1
_geom_torsion_atom_site_label_2
_geom_torsion_atom_site_label_3
_geom_torsion_atom_site_label_4
_geom_torsion
_geom_torsion_site_symmetry_1
_geom_torsion_site_symmetry_4
O10 Er1 O1 C1 56.9(6) . .
O6 Er1 O1 C1 -127.5(5) 2_655 .
O9 Er1 O1 C1 23.7(5) . .
O11 Er1 O1 C1 -174.5(5) . .
O4 Er1 O1 C1 -58.5(5) 2_665 .
O5 Er1 O1 C1 110.8(5) . .
O3 Er1 O1 C1 -48.2(5) 2_665 .
O6 Er1 O1 C1 167.1(5) . .
C4 Er1 O1 C1 -52.8(5) 2_665 .
O7 Cl1 O5 Er1 -112.0(2) . .
O8 Cl1 O5 Er1 124.3(2) . .
O6 Cl1 O5 Er1 6.9(2) . .
O1 Er1 O5 Cl1 70.2(2) . .
O10 Er1 O5 Cl1 -141.4(2) . .
O6 Er1 O5 Cl1 -4.0(3) 2_655 .
O9 Er1 O5 Cl1 147.1(2) . .
O11 Er1 O5 Cl1 -72.0(2) . .
O4 Er1 O5 Cl1 -128.4(2) 2_665 .
O3 Er1 O5 Cl1 110.2(2) 2_665 .
O6 Er1 O5 Cl1 -4.73(16) . .
C4 Er1 O5 Cl1 163.2(4) 2_665 .
O7 Cl1 O6 Er1 -58.0(4) . 2_655
O8 Cl1 O6 Er1 64.9(4) . 2_655
O5 Cl1 O6 Er1 -178.1(4) . 2_655
O7 Cl1 O6 Er1 113.5(2) . .
O8 Cl1 O6 Er1 -123.6(2) . .
O5 Cl1 O6 Er1 -6.5(2) . .
O1 Er1 O6 Cl1 -85.28(19) . .
O10 Er1 O6 Cl1 53.1(2) . .
O6 Er1 O6 Cl1 -174.7(3) 2_655 .
O9 Er1 O6 Cl1 -34.5(3) . .
O11 Er1 O6 Cl1 107.0(2) . .
O4 Er1 O6 Cl1 150.63(16) 2_665 .
O5 Er1 O6 Cl1 4.62(16) . .
O3 Er1 O6 Cl1 -134.20(17) 2_665 .
C4 Er1 O6 Cl1 -170.08(19) 2_665 .
O1 Er1 O6 Er1 89.44(17) . 2_655
O10 Er1 O6 Er1 -132.18(16) . 2_655
O6 Er1 O6 Er1 0.0 2_655 2_655
O9 Er1 O6 Er1 140.27(16) . 2_655
O11 Er1 O6 Er1 -78.27(17) . 2_655
O4 Er1 O6 Er1 -34.7(2) 2_665 2_655
O5 Er1 O6 Er1 179.3(2) . 2_655
O3 Er1 O6 Er1 40.5(2) 2_665 2_655
C4 Er1 O6 Er1 4.6(3) 2_665 2_655
Er1 O1 C1 O2 103.8(6) . .
Er1 O1 C1 C2 -80.6(6) . .
O2 C1 C2 C9 133.1(5) . .
O1 C1 C2 C9 -42.9(7) . .
O2 C1 C2 C3 -38.9(7) . .
O1 C1 C2 C3 145.1(5) . .
C9 C2 C3 C5 -3.6(8) . .
C1 C2 C3 C5 168.2(5) . .
C9 C2 C3 C4 172.2(5) . .
C1 C2 C3 C4 -16.0(7) . .
Er1 O3 C4 O4 -0.4(5) 2_665 .
Er1 O3 C4 C3 -178.4(4) 2_665 .
Er1 O4 C4 O3 0.4(5) 2_665 .
Er1 O4 C4 C3 178.4(4) 2_665 .
C5 C3 C4 O3 121.0(6) . .
C2 C3 C4 O3 -54.8(7) . .
C5 C3 C4 O4 -57.0(7) . .
C2 C3 C4 O4 127.1(5) . .
C5 C3 C4 Er1 -6(12) . 2_665
C2 C3 C4 Er1 178(100) . 2_665
C2 C3 C5 C6 1.3(8) . .
C4 C3 C5 C6 -174.5(5) . .
C7 N2 C6 C8 -0.5(6) . .
C7 N2 C6 C5 -179.6(6) . .
C3 C5 C6 C8 1.7(8) . .
C3 C5 C6 N2 -179.3(5) . .
C8 N1 C7 N2 -0.2(7) . .
C6 N2 C7 N1 0.4(7) . .
N2 C6 C8 N1 0.3(6) . .
C5 C6 C8 N1 179.6(5) . .
N2 C6 C8 C9 178.1(5) . .
C5 C6 C8 C9 -2.6(8) . .
C7 N1 C8 C6 -0.1(6) . .
C7 N1 C8 C9 -177.6(6) . .
C3 C2 C9 C8 2.6(8) . .
C1 C2 C9 C8 -169.2(5) . .
C6 C8 C9 C2 0.3(8) . .
N1 C8 C9 C2 177.5(5) . .
